data_2213793
loop_
_publ_author_name
'Schuck, G\"otz'
'Haas, Simon'
'Stassen, Arno F.'
'Kirner, Hans-J\"org'
'Batlogg, Bertram'

_publ_section_title
;
 5,12-Bis(4-<i>tert</i>-butylphenyl)-6,11-diphenylnaphthacene
;
_journal_coeditor_code HB2400
_journal_issue 6
_journal_name_full 'Acta Crystallographica Section E'
_journal_page_first o2893
_journal_page_last o2893
_journal_paper_doi 10.1107/S1600536807022489
_journal_volume 63
_journal_year 2007
_chemical_formula_iupac 'C50 H44'
_chemical_formula_moiety 'C50 H44'
_chemical_formula_sum 'C50 H44'
_chemical_formula_weight 644.90
_chemical_name_common 5,12-bis-(4-tert-butyl-phenyl)-6,12-diphenyl-naphthacene
_chemical_name_systematic
;
5,12-Bis(4-tert-butyl-phenyl)-6,11-diphenylnaphthacene
;
_space_group_IT_number 62
_symmetry_cell_setting orthorhombic
_symmetry_space_group_name_Hall '-P 2ac 2n'
_symmetry_space_group_name_H-M 'P n m a'
_atom_sites_solution_hydrogens mixed
_atom_sites_solution_primary direct
_atom_sites_solution_secondary difmap
_audit_creation_method SHELXL-97
_cell_angle_alpha 90.00
_cell_angle_beta 90.00
_cell_angle_gamma 90.00
_cell_formula_units_Z 4
_cell_length_a 14.158(2)
_cell_length_b 35.390(5)
_cell_length_c 7.2215(11)
_cell_measurement_reflns_used 3136
_cell_measurement_temperature 292.0(10)
_cell_measurement_theta_max 25.04
_cell_measurement_theta_min 3.00
_cell_volume 3618.3(9)
_computing_cell_refinement 'SAINT (Bruker, 2000)'
_computing_data_collection 'SMART (Bruker, 2000)'
_computing_data_reduction SAINT
_computing_molecular_graphics 'ORTEP-3 (Farrugia, 1997)'
_computing_publication_material 'WinGX (Farrugia, 1999)'
_computing_structure_refinement 'SHELXL97 (Sheldrick, 1997)'
_computing_structure_solution 'SHELXS97 (Sheldrick, 1997)'
_diffrn_ambient_temperature 292.0(10)
_diffrn_measured_fraction_theta_full 0.999
_diffrn_measured_fraction_theta_max 0.999
_diffrn_measurement_device_type 'Siemens SMART CCD area-detector'
_diffrn_measurement_method '\f and \w'
_diffrn_radiation_monochromator graphite
_diffrn_radiation_source 'fine-focus sealed tube'
_diffrn_radiation_type MoK\a
_diffrn_radiation_wavelength 0.71073
_diffrn_reflns_av_R_equivalents 0.0602
_diffrn_reflns_av_sigmaI/netI 0.0330
_diffrn_reflns_limit_h_max 17
_diffrn_reflns_limit_h_min -17
_diffrn_reflns_limit_k_max 42
_diffrn_reflns_limit_k_min -42
_diffrn_reflns_limit_l_max 8
_diffrn_reflns_limit_l_min -8
_diffrn_reflns_number 28135
_diffrn_reflns_theta_full 25.56
_diffrn_reflns_theta_max 25.56
_diffrn_reflns_theta_min 1.15
_diffrn_standards_decay_% 0
_diffrn_standards_interval_count 0
_diffrn_standards_interval_time 0
_diffrn_standards_number 0
_exptl_absorpt_coefficient_mu 0.067
_exptl_absorpt_correction_T_max 0.9956
_exptl_absorpt_correction_T_min 0.9884
_exptl_absorpt_correction_type multi-scan
_exptl_absorpt_process_details '(SADABS; Sheldrick, 1996; Blessing, 1995)'
_exptl_crystal_colour 'translucent orange'
_exptl_crystal_density_diffrn 1.184
_exptl_crystal_density_method 'not measured'
_exptl_crystal_description plate
_exptl_crystal_F_000 1376
_exptl_crystal_size_max 0.80
_exptl_crystal_size_mid 0.32
_exptl_crystal_size_min 0.06
_refine_diff_density_max 0.442
_refine_diff_density_min -0.397
_refine_ls_extinction_coef 0.0146(15)
_refine_ls_extinction_expression Fc^*^=kFc[1+0.001xFc^2^\l^3^/sin(2\q)]^-1/4^
_refine_ls_extinction_method SHELXL97
_refine_ls_goodness_of_fit_ref 1.154
_refine_ls_hydrogen_treatment mixed
_refine_ls_matrix_type full
_refine_ls_number_parameters 282
_refine_ls_number_reflns 3446
_refine_ls_number_restraints 0
_refine_ls_restrained_S_all 1.154
_refine_ls_R_factor_all 0.1167
_refine_ls_R_factor_gt 0.0742
_refine_ls_shift/su_max 0.000
_refine_ls_shift/su_mean 0.000
_refine_ls_structure_factor_coef Fsqd
_refine_ls_weighting_details 'calc w=1/[\s^2^(Fo^2^)+(0.0891P)^2^+1.9474P] where P=(Fo^2^+2Fc^2^)/3'
_refine_ls_weighting_scheme calc
_refine_ls_wR_factor_gt 0.1806
_refine_ls_wR_factor_ref 0.2072
_reflns_number_gt 2208
_reflns_number_total 3446
_reflns_threshold_expression I>2\s(I)
_cod_data_source_file hb2400.cif
_cod_data_source_block I
_cod_depositor_comments
;
The following automatic conversions were performed:

'_atom_sites_solution_hydrogens' value 'difmap and geom' was changed
to 'mixed'.

Automatic conversion script
Id: cif_fix_values 6452 2018-10-05 10:23:21Z andrius 
;
_cod_original_cell_volume 3618.4(9)
_cod_database_code 2213793
_cod_database_fobs_code 2213793

loop_
_symmetry_equiv_pos_as_xyz
'x, y, z'
'-x+1/2, -y, z+1/2'
'x+1/2, -y+1/2, -z+1/2'
'-x, y+1/2, -z'
'-x, -y, -z'
'x-1/2, y, -z-1/2'
'-x-1/2, y-1/2, z-1/2'
'x, -y-1/2, z'

loop_
_atom_site_type_symbol
_atom_site_label
_atom_site_fract_x
_atom_site_fract_y
_atom_site_fract_z
_atom_site_U_iso_or_equiv
_atom_site_adp_type
_atom_site_calc_flag
_atom_site_refinement_flags
_atom_site_occupancy
C C1 0.93705(17) 0.70977(7) 0.3527(4) 0.0340(6) Uani d . 1
C C2 0.89917(17) 0.72967(7) 0.2033(3) 0.0350(6) Uani d . 1
C C3 0.85410(19) 0.71093(9) 0.0504(4) 0.0424(7) Uani d . 1
C C5 0.98466(18) 0.72940(7) 0.4982(3) 0.0317(6) Uani d . 1
C C6 1.03201(17) 0.70973(7) 0.6438(4) 0.0326(6) Uani d . 1
C C8 1.11360(19) 0.71085(9) 0.9468(4) 0.0396(7) Uani d . 1
C C7 1.06983(17) 0.72991(7) 0.7940(3) 0.0320(6) Uani d . 1
C C4 0.8150(2) 0.73005(9) -0.0912(4) 0.0479(8) Uani d . 1
C C9 1.1524(2) 0.73011(8) 1.0896(4) 0.0440(7) Uani d . 1
H H8 1.1141(19) 0.6838(8) 0.942(4) 0.043(8) Uiso d . 1
H H3 0.8547(19) 0.6831(8) 0.045(4) 0.045(8) Uiso d . 1
H H31 0.948(2) 0.6491(8) 0.807(4) 0.051(8) Uiso d . 1
H H34 1.219(3) 0.6126(10) 0.480(5) 0.074(11) Uiso d . 1
H H25 0.798(2) 0.6770(9) 0.527(5) 0.068(10) Uiso d . 1
H H32 1.000(2) 0.5855(9) 0.807(5) 0.067(10) Uiso d . 1
H H24 0.745(3) 0.6144(11) 0.534(6) 0.092(13) Uiso d . 1
H H35 1.171(2) 0.6769(8) 0.470(4) 0.055(9) Uiso d . 1
H H21 1.019(3) 0.6479(9) 0.194(5) 0.070(10) Uiso d . 1
H H23 0.828(3) 0.5687(11) 0.359(5) 0.081(11) Uiso d . 1
H H4 0.787(2) 0.7156(8) -0.197(4) 0.047(8) Uiso d . 1
H H22 0.964(3) 0.5854(10) 0.196(5) 0.082(12) Uiso d . 1
H H9 1.179(2) 0.7171(8) 1.191(4) 0.057(9) Uiso d . 1
C C20 0.91358(19) 0.66864(7) 0.3598(4) 0.0387(7) Uani d . 1
C C30 1.05447(18) 0.66849(7) 0.6373(4) 0.0361(6) Uani d . 1
C C31 1.0058(2) 0.64137(8) 0.7376(4) 0.0446(7) Uani d . 1
C C21 0.9614(2) 0.64110(8) 0.2608(4) 0.0503(8) Uani d . 1
C C35 1.1346(2) 0.65679(8) 0.5419(4) 0.0455(7) Uani d . 1
C C25 0.8324(2) 0.65765(9) 0.4549(5) 0.0508(8) Uani d . 1
C C24 0.8020(3) 0.62075(10) 0.4534(6) 0.0681(10) Uani d . 1
C C34 1.1634(2) 0.61949(9) 0.5450(5) 0.0569(9) Uani d . 1
C C32 1.0352(3) 0.60433(9) 0.7392(5) 0.0539(8) Uani d . 1
C C33 1.1156(2) 0.59238(8) 0.6449(5) 0.0553(9) Uani d . 1
C C22 0.9308(3) 0.60409(10) 0.2607(6) 0.0661(10) Uani d . 1
C C23 0.8510(3) 0.59405(11) 0.3566(6) 0.0745(11) Uani d . 1
C C40 1.1464(3) 0.55077(10) 0.6420(6) 0.0786(12) Uani d . 1
C C42 1.1059(6) 0.52857(12) 0.8005(9) 0.167(3) Uani d . 1
H H42A 1.0383 0.5278 0.7896 0.200 Uiso calc R 1
H H42B 1.1229 0.5404 0.9153 0.200 Uiso calc R 1
H H42C 1.1305 0.5033 0.7979 0.200 Uiso calc R 1
C C41 1.2544(4) 0.54734(13) 0.6482(8) 0.121(2) Uani d . 1
H H41A 1.2777 0.5588 0.7596 0.146 Uiso calc R 1
H H41B 1.2811 0.5599 0.5427 0.146 Uiso calc R 1
H H41C 1.2719 0.5211 0.6463 0.146 Uiso calc R 1
C C43 1.1162(4) 0.53380(12) 0.4580(8) 0.129(2) Uani d . 1
H H43A 1.1357 0.5078 0.4524 0.155 Uiso calc R 1
H H43B 1.1450 0.5476 0.3585 0.155 Uiso calc R 1
H H43C 1.0487 0.5352 0.4467 0.155 Uiso calc R 1

loop_
_atom_site_aniso_label
_atom_site_aniso_U_11
_atom_site_aniso_U_22
_atom_site_aniso_U_33
_atom_site_aniso_U_12
_atom_site_aniso_U_13
_atom_site_aniso_U_23
C1 0.0293(14) 0.0368(14) 0.0360(15) 0.0011(10) 0.0026(11) -0.0043(12)
C2 0.0258(14) 0.0460(14) 0.0331(15) -0.0011(11) 0.0012(11) -0.0022(11)
C3 0.0375(16) 0.0488(18) 0.0410(17) 0.0013(13) -0.0007(13) -0.0089(14)
C5 0.0271(12) 0.0350(13) 0.0331(13) 0.0012(11) 0.0014(10) 0.0001(12)
C6 0.0292(13) 0.0346(14) 0.0339(14) -0.0016(10) 0.0021(11) 0.0007(11)
C8 0.0377(16) 0.0435(17) 0.0377(16) 0.0012(12) -0.0028(12) 0.0048(13)
C7 0.0269(13) 0.0370(13) 0.0321(14) -0.0001(10) 0.0018(11) 0.0020(11)
C4 0.0404(17) 0.0676(19) 0.0359(16) -0.0018(14) -0.0066(13) -0.0082(14)
C9 0.0391(16) 0.0563(17) 0.0365(16) 0.0014(13) -0.0064(13) 0.0074(13)
C20 0.0406(15) 0.0393(15) 0.0361(15) -0.0003(12) -0.0070(12) -0.0027(12)
C30 0.0362(15) 0.0365(14) 0.0355(15) 0.0005(11) -0.0061(12) 0.0030(12)
C31 0.0508(19) 0.0387(16) 0.0443(17) 0.0015(13) 0.0038(14) 0.0042(13)
C21 0.061(2) 0.0449(18) 0.0454(18) 0.0049(15) 0.0008(16) -0.0076(15)
C35 0.0405(17) 0.0431(17) 0.0529(18) 0.0015(13) 0.0033(14) 0.0020(14)
C25 0.0416(17) 0.0468(18) 0.064(2) -0.0018(14) 0.0005(15) 0.0016(16)
C24 0.062(2) 0.054(2) 0.088(3) -0.0155(18) -0.002(2) 0.008(2)
C34 0.0497(19) 0.0500(19) 0.071(2) 0.0126(15) 0.0013(17) -0.0047(17)
C32 0.073(2) 0.0387(17) 0.0505(19) -0.0047(16) 0.0000(17) 0.0070(15)
C33 0.071(2) 0.0374(16) 0.058(2) 0.0110(15) -0.0107(17) -0.0009(15)
C22 0.095(3) 0.0441(19) 0.060(2) 0.010(2) -0.012(2) -0.0107(18)
C23 0.092(3) 0.045(2) 0.087(3) -0.020(2) -0.018(2) 0.002(2)
C40 0.110(3) 0.0417(19) 0.084(3) 0.023(2) -0.014(2) -0.0067(19)
C42 0.281(9) 0.049(3) 0.171(6) 0.058(4) 0.069(6) 0.049(3)
C41 0.135(5) 0.080(3) 0.150(5) 0.061(3) -0.029(4) -0.014(3)
C43 0.169(5) 0.060(3) 0.158(5) 0.033(3) -0.051(4) -0.044(3)

loop_
_atom_type_symbol
_atom_type_description
_atom_type_scat_dispersion_real
_atom_type_scat_dispersion_imag
_atom_type_scat_source
C C 0.0030 0.0020 'International Tables Vol C Tables 4.2.6.8 and 6.1.1.4'
H H 0.0000 0.0000 'International Tables Vol C Tables 4.2.6.8 and 6.1.1.4'

loop_
_geom_angle_atom_site_label_1
_geom_angle_atom_site_label_2
_geom_angle_atom_site_label_3
_geom_angle_site_symmetry_1
_geom_angle_site_symmetry_3
_geom_angle
_geom_angle_publ_flag
C2 C1 C5 . . 120.3(2) no
C2 C1 C20 . . 115.6(2) no
C5 C1 C20 . . 123.6(2) no
C1 C2 C3 . . 122.1(2) no
C1 C2 C2 . 8_575 120.30(15) no
C3 C2 C2 . 8_575 117.48(16) no
C4 C3 C2 . . 122.3(3) no
C4 C3 H3 . . 118.4(17) no
C2 C3 H3 . . 119.3(17) no
C6 C5 C1 . . 121.7(2) no
C6 C5 C5 . 8_575 119.17(14) no
C1 C5 C5 . 8_575 119.09(14) no
C7 C6 C5 . . 120.0(2) no
C7 C6 C30 . . 116.1(2) no
C5 C6 C30 . . 123.6(2) no
C9 C8 C7 . . 121.7(3) no
C9 C8 H8 . . 121.8(17) no
C7 C8 H8 . . 116.6(17) no
C6 C7 C7 . 8_575 120.55(14) no
C6 C7 C8 . . 121.3(2) no
C7 C7 C8 8_575 . 118.05(16) no
C3 C4 C4 . 8_575 120.20(18) no
C3 C4 H4 . . 119.0(16) no
C4 C4 H4 8_575 . 120.8(16) no
C8 C9 C9 . 8_575 120.26(18) no
C8 C9 H9 . . 120.8(19) no
C9 C9 H9 8_575 . 119.0(18) no
C21 C20 C25 . . 117.4(3) no
C21 C20 C1 . . 124.0(3) no
C25 C20 C1 . . 118.2(2) no
C31 C30 C35 . . 117.3(3) no
C31 C30 C6 . . 123.7(2) no
C35 C30 C6 . . 118.7(2) no
C32 C31 C30 . . 120.9(3) no
C32 C31 H31 . . 120.2(16) no
C30 C31 H31 . . 118.9(16) no
C22 C21 C20 . . 121.0(3) no
C22 C21 H21 . . 120(2) no
C20 C21 H21 . . 119(2) no
C34 C35 C30 . . 121.2(3) no
C34 C35 H35 . . 121.8(17) no
C30 C35 H35 . . 117.1(16) no
C24 C25 C20 . . 121.2(3) no
C24 C25 H25 . . 121(2) no
C20 C25 H25 . . 117.9(19) no
C23 C24 C25 . . 120.2(4) no
C23 C24 H24 . . 123(2) no
C25 C24 H24 . . 117(2) no
C33 C34 C35 . . 121.9(3) no
C33 C34 H34 . . 119(2) no
C35 C34 H34 . . 119(2) no
C31 C32 C33 . . 122.2(3) no
C31 C32 H32 . . 120(2) no
C33 C32 H32 . . 117.5(19) no
C34 C33 C32 . . 116.5(3) no
C34 C33 C40 . . 121.4(3) no
C32 C33 C40 . . 122.0(3) no
C23 C22 C21 . . 120.3(4) no
C23 C22 H22 . . 119(2) no
C21 C22 H22 . . 121(2) no
C24 C23 C22 . . 119.9(3) no
C24 C23 H23 . . 118(2) no
C22 C23 H23 . . 122(2) no
C42 C40 C43 . . 110.6(4) no
C42 C40 C41 . . 108.5(5) no
C43 C40 C41 . . 106.0(4) no
C42 C40 C33 . . 112.5(4) no
C43 C40 C33 . . 108.1(3) no
C41 C40 C33 . . 111.0(4) no
C40 C42 H42A . . 109.5 no
C40 C42 H42B . . 109.5 no
H42A C42 H42B . . 109.5 no
C40 C42 H42C . . 109.5 no
H42A C42 H42C . . 109.5 no
H42B C42 H42C . . 109.5 no
C40 C41 H41A . . 109.5 no
C40 C41 H41B . . 109.5 no
H41A C41 H41B . . 109.5 no
C40 C41 H41C . . 109.5 no
H41A C41 H41C . . 109.5 no
H41B C41 H41C . . 109.5 no
C40 C43 H43A . . 109.5 no
C40 C43 H43B . . 109.5 no
H43A C43 H43B . . 109.5 no
C40 C43 H43C . . 109.5 no
H43A C43 H43C . . 109.5 no
H43B C43 H43C . . 109.5 no

loop_
_geom_bond_atom_site_label_1
_geom_bond_atom_site_label_2
_geom_bond_site_symmetry_2
_geom_bond_distance
_geom_bond_publ_flag
C1 C2 . 1.396(4) no
C1 C5 . 1.429(4) no
C1 C20 . 1.494(4) no
C2 C3 . 1.437(4) no
C2 C2 8_575 1.439(5) no
C3 C4 . 1.345(4) no
C3 H3 . 0.99(3) no
C5 C6 . 1.428(4) no
C5 C5 8_575 1.458(5) no
C6 C7 . 1.405(4) no
C6 C30 . 1.495(3) no
C8 C9 . 1.353(4) no
C8 C7 . 1.434(4) no
C8 H8 . 0.96(3) no
C7 C7 8_575 1.422(5) no
C4 C4 8_575 1.412(6) no
C4 H4 . 1.00(3) no
C9 C9 8_575 1.408(6) no
C9 H9 . 0.95(3) no
C20 C21 . 1.385(4) no
C20 C25 . 1.395(4) no
C30 C31 . 1.386(4) no
C30 C35 . 1.390(4) no
C31 C32 . 1.376(4) no
C31 H31 . 1.00(3) no
C21 C22 . 1.380(5) no
C21 H21 . 0.98(4) no
C35 C34 . 1.382(4) no
C35 H35 . 1.02(3) no
C25 C24 . 1.375(4) no
C25 H25 . 0.99(3) no
C24 C23 . 1.365(6) no
C24 H24 . 1.02(4) no
C34 C33 . 1.378(5) no
C34 H34 . 0.95(4) no
C32 C33 . 1.392(5) no
C32 H32 . 0.97(3) no
C33 C40 . 1.536(4) no
C22 C23 . 1.371(6) no
C22 H22 . 0.94(4) no
C23 H23 . 0.96(4) no
C40 C42 . 1.502(6) no
C40 C43 . 1.520(6) no
C40 C41 . 1.534(6) no
C42 H42A . 0.9600 no
C42 H42B . 0.9600 no
C42 H42C . 0.9600 no
C41 H41A . 0.9600 no
C41 H41B . 0.9600 no
C41 H41C . 0.9600 no
C43 H43A . 0.9600 no
C43 H43B . 0.9600 no
C43 H43C . 0.9600 no
